data_4505744
loop_
_publ_author_name
'Jagadish, Bhumasamudram'
'Carducci, Michael D.'
'Bosshard, Christian'
'G\"unter, Peter'
'Margolis, Jason I.'
'Williams, Lawrence J.'
'Mash, Eugene A.'

_publ_section_title
;
 Organic Crystal Engineering with Piperazine-2,5-diones. 4. Crystal
 Packing of Piperazinediones Derived from
 2-Amino-7-cyano-4-methoxyindan-2-carboxylic Acid
;
_journal_issue 5
_journal_name_full 'Crystal Growth &amp; Design'
_journal_page_first 811
_journal_paper_doi 10.1021/cg0340751
_journal_volume 3
_journal_year 2003
_chemical_formula_moiety 'C24 H20 N4 O4, 2(C6 H14 O S)'
_chemical_formula_structural 'C36 H48 N4 O6 S2'
_chemical_formula_sum 'C36 H48 N4 O6 S2'
_chemical_formula_weight 696.90
_chemical_melting_point 330.83
_chemical_name_systematic
; 
(S,S)-Cyclo-bis(2-amino-7-cyanoindan-4-methoxy-2-carboxylic acid) 
;
_space_group_IT_number 1
_symmetry_cell_setting triclinic
_symmetry_space_group_name_Hall 'P 1'
_symmetry_space_group_name_H-M 'P 1'
_atom_sites_solution_hydrogens geom
_atom_sites_solution_primary direct
_atom_sites_solution_secondary difmap
_audit_creation_method SHELXL-97
_cell_angle_alpha 70.1270(10)
_cell_angle_beta 76.4190(10)
_cell_angle_gamma 78.1610(10)
_cell_formula_units_Z 2
_cell_length_a 10.0589(7)
_cell_length_b 13.1580(9)
_cell_length_c 15.7738(11)
_cell_measurement_reflns_used 3827
_cell_measurement_temperature 170(2)
_cell_measurement_theta_max 26.8785
_cell_measurement_theta_min 2.387
_cell_volume 1890.5(2)
_computing_cell_refinement 'Bruker SMART'
_computing_data_collection 'Bruker SMART'
_computing_data_reduction 'Bruker SAINT'
_computing_molecular_graphics 'Bruker SHELXTL'
_computing_publication_material 'Bruker SHELXTL'
_computing_structure_refinement 'SHELXL-97 (Sheldrick, 1997)'
_computing_structure_solution 'SHELXS-97 (Sheldrick, 1990)'
_diffrn_ambient_temperature 170(2)
_diffrn_measured_fraction_theta_full 0.915
_diffrn_measured_fraction_theta_max 0.915
_diffrn_measurement_device_type 'CCD area detector'
_diffrn_measurement_method 'phi and omega scans'
_diffrn_measurement_specimen_support 'glass fiber'
_diffrn_radiation_monochromator graphite
_diffrn_radiation_source 'fine-focus sealed tube'
_diffrn_radiation_type MoK\a
_diffrn_radiation_wavelength 0.71073
_diffrn_reflns_av_R_equivalents 0.0260
_diffrn_reflns_av_sigmaI/netI 0.0921
_diffrn_reflns_limit_h_max 13
_diffrn_reflns_limit_h_min -13
_diffrn_reflns_limit_k_max 17
_diffrn_reflns_limit_k_min -17
_diffrn_reflns_limit_l_max 20
_diffrn_reflns_limit_l_min -20
_diffrn_reflns_number 24088
_diffrn_reflns_theta_full 29.15
_diffrn_reflns_theta_max 29.15
_diffrn_reflns_theta_min 1.66
_diffrn_standards_decay_% 0.07
_diffrn_standards_interval_count 1818
_diffrn_standards_number 106
_exptl_absorpt_coefficient_mu 0.188
_exptl_absorpt_correction_T_max 1.0
_exptl_absorpt_correction_T_min 0.8846
_exptl_absorpt_correction_type none
_exptl_crystal_colour colorless
_exptl_crystal_density_diffrn 1.224
_exptl_crystal_density_method 'not measured'
_exptl_crystal_description plate
_exptl_crystal_F_000 744
_exptl_crystal_size_max 0.21
_exptl_crystal_size_mid 0.10
_exptl_crystal_size_min 0.02
_refine_diff_density_max 0.660
_refine_diff_density_min -0.376
_refine_diff_density_rms 0.065
_refine_ls_abs_structure_details 'Flack H D (1983), Acta Cryst. A39, 876-881'
_refine_ls_abs_structure_Flack 0.05(7)
_refine_ls_extinction_method none
_refine_ls_goodness_of_fit_ref 1.013
_refine_ls_hydrogen_treatment mixed
_refine_ls_matrix_type full
_refine_ls_number_parameters 899
_refine_ls_number_reflns 17741
_refine_ls_number_restraints 669
_refine_ls_restrained_S_all 1.005
_refine_ls_R_factor_all 0.1282
_refine_ls_R_factor_gt 0.0683
_refine_ls_shift/su_max 0.001
_refine_ls_shift/su_mean 0.000
_refine_ls_structure_factor_coef Fsqd
_refine_ls_weighting_details 'calc w=1/[\s^2^(Fo^2^)+(0.0927P)^2^+0.4519P] where P=(Fo^2^+2Fc^2^)/3'
_refine_ls_weighting_scheme calc
_refine_ls_wR_factor_gt 0.1616
_refine_ls_wR_factor_ref 0.1996
_reflns_number_gt 10480
_reflns_number_total 17741
_reflns_threshold_expression >2sigma(I)
_cod_data_source_file cg0340751si20030506_025748.cif
_cod_data_source_block bj13s
_cod_depositor_comments
;
The following automatic conversions were performed:

'_symmetry_cell_setting' value 'Triclinic' changed to 'triclinic'
according to /home/saulius/struct/CIF-dictionaries/cif_core.dic
dictionary named 'cif_core.dic' version 2.4.1 from 2010-06-29.

Automatic conversion script
Id: cif_fix_values 1715 2011-07-08 13:25:40Z adriana 

The following automatic conversions were performed:
'_symmetry_space_group_number' data item was removed -- it should
have been renamed to '_space_group_IT_number' as specified in the
replacement file
'/home/antanas/src/cod-tools/trunk/data/replacement-values/replacement_tags.lst',
but the replacement data item was already present in the data block
and had the same value as the '_symmetry_space_group_number' data
item.

Automatic conversion script
Id: cif_correct_tags 4998 2017-03-02 13:24:31Z antanas 
;
_cod_original_sg_symbol_H-M P1
_cod_database_code 4505744

loop_
_symmetry_equiv_pos_as_xyz
'x, y, z'

loop_
_atom_site_label
_atom_site_type_symbol
_atom_site_fract_x
_atom_site_fract_y
_atom_site_fract_z
_atom_site_U_iso_or_equiv
_atom_site_adp_type
_atom_site_occupancy
_atom_site_symmetry_multiplicity
_atom_site_calc_flag
_atom_site_refinement_flags
_atom_site_disorder_assembly
_atom_site_disorder_group
C1_1 C 0.6364(4) -0.0289(3) 0.5386(3) 0.0313(9) Uani 1 1 d U . .
N1_1 N 0.5551(3) 0.0134(3) 0.6020(2) 0.0334(8) Uani 1 1 d U . .
H1A_1 H 0.594(5) 0.044(4) 0.626(3) 0.041(14) Uiso 1 1 d . . .
O1_1 O 0.7623(3) -0.0314(3) 0.5221(2) 0.0427(8) Uani 1 1 d U . .
C2_1 C 0.4098(4) 0.0125(3) 0.6340(3) 0.0291(8) Uani 1 1 d U . .
C3_1 C 0.3761(4) -0.0804(4) 0.7267(3) 0.0342(9) Uani 1 1 d U . .
H3B_1 H 0.3528 -0.1439 0.7158 0.041 Uiso 1 1 calc R . .
H3A_1 H 0.4555 -0.1047 0.7593 0.041 Uiso 1 1 calc R . .
C4_1 C 0.2529(4) -0.0277(4) 0.7810(3) 0.0340(9) Uani 1 1 d U . .
C5_1 C 0.1654(4) -0.0777(4) 0.8606(3) 0.0395(10) Uani 1 1 d U . .
N6_1 N 0.1948(5) -0.2824(5) 0.9207(3) 0.0577(12) Uani 1 1 d U . .
C6_1 C 0.1818(5) -0.1984(5) 0.8977(3) 0.0440(12) Uani 1 1 d U . .
C7_1 C 0.0614(5) -0.0118(4) 0.9008(3) 0.0440(11) Uani 1 1 d U . .
H7A_1 H 0.0019 -0.0447 0.9556 0.053 Uiso 1 1 calc R . .
C8_1 C 0.0424(5) 0.1016(5) 0.8624(3) 0.0453(12) Uani 1 1 d U . .
H8A_1 H -0.0286 0.1456 0.8908 0.054 Uiso 1 1 calc R . .
C9_1 C 0.1302(4) 0.1494(4) 0.7809(3) 0.0386(11) Uani 1 1 d U . .
O9_1 O 0.1197(3) 0.2583(3) 0.7350(2) 0.0466(8) Uani 1 1 d U . .
C10_1 C 0.0082(5) 0.3281(5) 0.7705(4) 0.0596(15) Uani 1 1 d U . .
H10C_1 H 0.0128 0.4039 0.7319 0.089 Uiso 1 1 calc R . .
H10B_1 H 0.0153 0.3213 0.8332 0.089 Uiso 1 1 calc R . .
H10A_1 H -0.0798 0.3069 0.7708 0.089 Uiso 1 1 calc R . .
C11_1 C 0.2362(4) 0.0835(4) 0.7416(3) 0.0344(10) Uani 1 1 d U . .
C12_1 C 0.3395(4) 0.1192(4) 0.6565(3) 0.0370(10) Uani 1 1 d U . .
H12B_1 H 0.4080 0.1561 0.6667 0.044 Uiso 1 1 calc R . .
H12A_1 H 0.2936 0.1699 0.6059 0.044 Uiso 1 1 calc R . .
C13_1 C 0.5671(4) -0.0779(3) 0.4889(3) 0.0290(9) Uani 1 1 d U . .
C14_1 C 0.6366(4) -0.0489(4) 0.3864(3) 0.0329(9) Uani 1 1 d U . .
H14B_1 H 0.5690 -0.0397 0.3469 0.039 Uiso 1 1 calc R . .
H14A_1 H 0.6787 0.0191 0.3671 0.039 Uiso 1 1 calc R . .
C15_1 C 0.7456(4) -0.1454(4) 0.3822(3) 0.0312(9) Uani 1 1 d U . .
C16_1 C 0.8550(4) -0.1544(4) 0.3107(3) 0.0369(11) Uani 1 1 d U . .
O16_1 O 0.8638(3) -0.0624(3) 0.2363(2) 0.0474(8) Uani 1 1 d U . .
C17_1 C 0.9796(6) -0.0648(5) 0.1622(4) 0.0615(16) Uani 1 1 d U . .
H17C_1 H 0.9741 0.0052 0.1135 0.092 Uiso 1 1 calc R . .
H17B_1 H 0.9770 -0.1236 0.1378 0.092 Uiso 1 1 calc R . .
H17A_1 H 1.0660 -0.0778 0.1851 0.092 Uiso 1 1 calc R . .
C18_1 C 0.9431(5) -0.2494(4) 0.3185(4) 0.0472(13) Uani 1 1 d U . .
H18A_1 H 1.0167 -0.2556 0.2695 0.057 Uiso 1 1 calc R . .
C19_1 C 0.9257(5) -0.3371(4) 0.3978(4) 0.0471(13) Uani 1 1 d U . .
H19A_1 H 0.9874 -0.4031 0.4025 0.057 Uiso 1 1 calc R . .
C20_1 C 0.8191(4) -0.3296(4) 0.4706(3) 0.0402(11) Uani 1 1 d U . .
N21_1 N 0.7906(6) -0.4830(5) 0.6190(5) 0.0740(15) Uani 1 1 d U . .
C21_1 C 0.8021(5) -0.4190(4) 0.5538(4) 0.0492(12) Uani 1 1 d U . .
C22_1 C 0.7276(4) -0.2320(4) 0.4612(3) 0.0341(10) Uani 1 1 d U . .
C23_1 C 0.6014(4) -0.2048(4) 0.5272(3) 0.0343(10) Uani 1 1 d U . .
H23B_1 H 0.6212 -0.2271 0.5900 0.041 Uiso 1 1 calc R . .
H23A_1 H 0.5240 -0.2411 0.5279 0.041 Uiso 1 1 calc R . .
C24_1 C 0.3387(4) -0.0041(4) 0.5650(3) 0.0318(9) Uani 1 1 d U . .
O24_1 O 0.2126(3) 0.0153(3) 0.5718(2) 0.0462(8) Uani 1 1 d U . .
N24_1 N 0.4206(3) -0.0410(3) 0.4984(2) 0.0318(8) Uani 1 1 d U . .
H24A_1 H 0.380(6) -0.059(4) 0.452(4) 0.060(16) Uiso 1 1 d . . .
N1_2 N -0.0612(3) 0.4349(3) 0.0336(3) 0.0336(8) Uani 1 1 d U . .
H1A_2 H -0.111(5) 0.388(4) 0.013(3) 0.043(13) Uiso 1 1 d . . .
C1_2 C -0.1368(4) 0.4948(4) 0.0852(3) 0.0335(9) Uani 1 1 d U . .
O1_2 O -0.2626(3) 0.5130(3) 0.0932(3) 0.0475(9) Uani 1 1 d U . .
C2_2 C 0.0901(4) 0.4062(3) 0.0158(3) 0.0299(9) Uani 1 1 d U . .
C3_2 C 0.1284(4) 0.2807(4) 0.0361(3) 0.0355(10) Uani 1 1 d U . .
H3B_2 H 0.1618 0.2471 0.0951 0.043 Uiso 1 1 calc R . .
H3A_2 H 0.0477 0.2468 0.0386 0.043 Uiso 1 1 calc R . .
C4_2 C 0.2399(4) 0.2673(4) -0.0417(3) 0.0320(9) Uani 1 1 d U . .
C5_2 C 0.3233(4) 0.1703(4) -0.0501(3) 0.0356(10) Uani 1 1 d U . .
N6_2 N 0.2954(5) -0.0014(4) 0.0850(5) 0.0790(18) Uani 1 1 d U . .
C6_2 C 0.3074(5) 0.0670(5) 0.0266(4) 0.0475(12) Uani 1 1 d U . .
C7_2 C 0.4191(5) 0.1729(4) -0.1310(3) 0.0434(12) Uani 1 1 d U . .
H7A_2 H 0.4759 0.1080 -0.1380 0.052 Uiso 1 1 calc R . .
C8_2 C 0.4302(5) 0.2694(4) -0.1996(3) 0.0458(12) Uani 1 1 d U . .
H8A_2 H 0.4959 0.2713 -0.2542 0.055 Uiso 1 1 calc R . .
C9_2 C 0.3475(4) 0.3644(4) -0.1909(3) 0.0413(11) Uani 1 1 d U . .
O9_2 O 0.3504(3) 0.4637(3) -0.2569(2) 0.0523(9) Uani 1 1 d U . .
C10_2 C 0.4409(6) 0.4666(6) -0.3436(4) 0.0761(19) Uani 1 1 d U . .
H10C_2 H 0.4337 0.5414 -0.3853 0.114 Uiso 1 1 calc R . .
H10B_2 H 0.4138 0.4185 -0.3705 0.114 Uiso 1 1 calc R . .
H10A_2 H 0.5363 0.4418 -0.3337 0.114 Uiso 1 1 calc R . .
C11_2 C 0.2528(4) 0.3632(4) -0.1103(3) 0.0333(9) Uani 1 1 d U . .
C12_2 C 0.1534(4) 0.4563(4) -0.0868(3) 0.0359(10) Uani 1 1 d U . .
H12B_2 H 0.0810 0.4821 -0.1253 0.043 Uiso 1 1 calc R . .
H12A_2 H 0.2022 0.5181 -0.0952 0.043 Uiso 1 1 calc R . .
C13_2 C -0.0642(4) 0.5450(3) 0.1318(3) 0.0278(9) Uani 1 1 d U . .
C14_2 C -0.0835(4) 0.6699(3) 0.0874(3) 0.0313(9) Uani 1 1 d U . .
H14B_2 H -0.0016 0.7009 0.0870 0.038 Uiso 1 1 calc R . .
H14A_2 H -0.0984 0.6893 0.0236 0.038 Uiso 1 1 calc R . .
C15_2 C -0.2080(4) 0.7111(4) 0.1457(3) 0.0313(9) Uani 1 1 d U . .
C16_2 C -0.2832(4) 0.8140(4) 0.1254(3) 0.0366(10) Uani 1 1 d U . .
O16_2 O -0.2385(3) 0.8859(3) 0.0437(2) 0.0470(8) Uani 1 1 d U . .
C17_2 C -0.3144(6) 0.9925(4) 0.0177(5) 0.0667(17) Uani 1 1 d U . .
H17C_2 H -0.2693 1.0350 -0.0424 0.100 Uiso 1 1 calc R . .
H17B_2 H -0.3173 1.0288 0.0632 0.100 Uiso 1 1 calc R . .
H17A_2 H -0.4087 0.9869 0.0146 0.100 Uiso 1 1 calc R . .
C18_2 C -0.3996(5) 0.8370(4) 0.1894(4) 0.0447(12) Uani 1 1 d U . .
H18A_2 H -0.4535 0.9069 0.1765 0.054 Uiso 1 1 calc R . .
C19_2 C -0.4343(5) 0.7576(5) 0.2706(4) 0.0467(13) Uani 1 1 d U . .
H19A_2 H -0.5128 0.7736 0.3134 0.056 Uiso 1 1 calc R . .
C20_2 C -0.3576(4) 0.6536(4) 0.2920(3) 0.0396(11) Uani 1 1 d U . .
N21_2 N -0.4230(5) 0.5109(5) 0.4411(4) 0.0760(16) Uani 1 1 d U . .
C21_2 C -0.3951(5) 0.5697(6) 0.3786(4) 0.0523(14) Uani 1 1 d U . .
C22_2 C -0.2430(4) 0.6311(4) 0.2273(3) 0.0310(9) Uani 1 1 d U . .
C23_2 C -0.1429(4) 0.5287(4) 0.2332(3) 0.0350(10) Uani 1 1 d U . .
H23B_2 H -0.1917 0.4638 0.2556 0.042 Uiso 1 1 calc R . .
H23A_2 H -0.0783 0.5201 0.2746 0.042 Uiso 1 1 calc R . .
C24_2 C 0.1576(4) 0.4421(4) 0.0764(3) 0.0351(10) Uani 1 1 d U . .
O24_2 O 0.2826(3) 0.4163(3) 0.0743(2) 0.0476(8) Uani 1 1 d U . .
N24_2 N 0.0793(4) 0.4986(3) 0.1306(3) 0.0340(8) Uani 1 1 d U . .
H24A_2 H 0.113(4) 0.522(3) 0.157(3) 0.021(11) Uiso 1 1 d . . .
S3_3 S 0.80662(12) 0.06315(12) 0.73178(9) 0.0504(3) Uani 1 1 d DU . .
O3_3 O 0.6567(3) 0.0711(3) 0.7276(2) 0.0514(9) Uani 1 1 d DU . .
C1_3 C 0.8777(9) -0.2729(6) 0.8215(6) 0.094(2) Uani 1 1 d DU . .
H1A_3 H 0.8341 -0.3227 0.8784 0.142 Uiso 1 1 calc R . .
H1B_3 H 0.9778 -0.2846 0.8188 0.142 Uiso 1 1 calc R . .
H1C_3 H 0.8576 -0.2870 0.7689 0.142 Uiso 1 1 calc R . .
C2_3 C 0.8206(7) -0.1550(5) 0.8187(4) 0.0698(17) Uani 1 1 d DU . .
H2A_3 H 0.7191 -0.1446 0.8238 0.084 Uiso 1 1 calc R . .
H2B_3 H 0.8405 -0.1415 0.8722 0.084 Uiso 1 1 calc R . .
C3_3 C 0.8807(5) -0.0730(4) 0.7326(4) 0.0573(14) Uani 1 1 d DU . .
H3A_3 H 0.8630 -0.0870 0.6787 0.069 Uiso 1 1 calc R . .
H3B_3 H 0.9819 -0.0811 0.7282 0.069 Uiso 1 1 calc R . .
C4_3 C 0.8890(5) 0.1328(4) 0.6189(4) 0.0543(14) Uani 1 1 d DU . .
H4A_3 H 0.9899 0.1227 0.6166 0.065 Uiso 1 1 calc R . .
H4B_3 H 0.8721 0.1008 0.5745 0.065 Uiso 1 1 calc R . .
C5_3 C 0.8354(8) 0.2526(5) 0.5921(4) 0.0777(19) Uani 1 1 d DU . .
H5A_3 H 0.7353 0.2622 0.5918 0.093 Uiso 1 1 calc R . .
H5B_3 H 0.8475 0.2831 0.6387 0.093 Uiso 1 1 calc R . .
C6_3 C 0.90657(12) 0.31576(11) 0.49968(9) 0.139(4) Uani 1 1 d DU . .
H6A_3 H 0.8670 0.3929 0.4860 0.208 Uiso 1 1 calc R . .
H6B_3 H 0.8937 0.2870 0.4529 0.208 Uiso 1 1 calc R . .
H6C_3 H 1.0054 0.3086 0.4999 0.208 Uiso 1 1 calc R . .
S4_4 S 0.66112(12) 0.29982(11) 0.99036(9) 0.0549(4) Uani 1 1 d RDU . .
O4_4 O 0.81572(12) 0.29776(11) 0.97504(9) 0.0493(8) Uani 1 1 d RDU . .
C1_4 C 0.45844(12) 0.14589(11) 1.17707(9) 0.172(5) Uani 1 1 d RD . .
H1C_4 H 0.4551 0.0734 1.2224 0.258 Uiso 1 1 calc R . .
H1B_4 H 0.4599 0.1408 1.1163 0.258 Uiso 1 1 calc R . .
H1A_4 H 0.3768 0.1955 1.1933 0.258 Uiso 1 1 calc R . .
C2_4 C 0.6045(10) 0.1949(6) 1.1758(5) 0.118(3) Uani 1 1 d DU . .
H2B_4 H 0.6054 0.2016 1.2363 0.142 Uiso 1 1 calc R . .
H2A_4 H 0.6889 0.1473 1.1581 0.142 Uiso 1 1 calc R . .
C3_4 C 0.5929(6) 0.3046(4) 1.1046(4) 0.0610(14) Uani 1 1 d DU . .
H3B_4 H 0.6425 0.3532 1.1182 0.073 Uiso 1 1 calc R . .
H3A_4 H 0.4944 0.3365 1.1084 0.073 Uiso 1 1 calc R . .
C4_4 C 0.5910(6) 0.4450(6) 0.9406(5) 0.083(2) Uani 1 1 d DU . .
H4B_4 H 0.4890 0.4520 0.9512 0.100 Uiso 1 1 calc R . .
H4A_4 H 0.6159 0.4894 0.9727 0.100 Uiso 1 1 calc R . .
C5_4 C 0.6408(8) 0.4867(6) 0.8456(6) 0.106(3) Uani 1 1 d DU . .
H5B_4 H 0.6268 0.4372 0.8142 0.127 Uiso 1 1 calc R . .
H5A_4 H 0.7411 0.4894 0.8354 0.127 Uiso 1 1 calc R . .
C6_4 C 0.5676(8) 0.6005(5) 0.8045(5) 0.086(2) Uani 1 1 d DU . .
H6C_4 H 0.6061 0.6274 0.7391 0.129 Uiso 1 1 calc R . .
H6B_4 H 0.5809 0.6497 0.8356 0.129 Uiso 1 1 calc R . .
H6A_4 H 0.4688 0.5976 0.8123 0.129 Uiso 1 1 calc R . .
S5_5 S 0.32159(12) 0.58273(10) 0.24928(9) 0.0472(3) Uani 1 1 d DU . .
O5_5 O 0.1749(3) 0.5867(3) 0.2394(3) 0.0537(9) Uani 1 1 d DU . .
C1_5 C 0.432(4) 0.276(3) 0.4052(17) 0.213(16) Uani 0.59(4) 1 d PDU A 1
H1A_5 H 0.3903 0.2160 0.4536 0.320 Uiso 0.59(4) 1 calc PR A 1
H1B_5 H 0.4996 0.2994 0.4281 0.320 Uiso 0.59(4) 1 calc PR A 1
H1C_5 H 0.4785 0.2516 0.3521 0.320 Uiso 0.59(4) 1 calc PR A 1
C2_5 C 0.3110(11) 0.3794(6) 0.3745(5) 0.118(3) Uani 1 1 d DU . .
H2A_5 H 0.2281 0.3551 0.3678 0.142 Uiso 1 1 calc R A 1
H2B_5 H 0.2841 0.4225 0.4179 0.142 Uiso 1 1 calc R A 1
C3_5 C 0.3893(7) 0.4425(5) 0.2818(4) 0.0748(18) Uani 1 1 d DU A .
H3A_5 H 0.3835 0.4108 0.2344 0.090 Uiso 1 1 calc R . .
H3B_5 H 0.4879 0.4348 0.2856 0.090 Uiso 1 1 calc R . .
C4_5 C 0.4187(5) 0.6217(4) 0.1354(4) 0.0487(13) Uani 1 1 d DU . .
H4A_5 H 0.5184 0.6089 0.1380 0.058 Uiso 1 1 calc R . .
H4B_5 H 0.4031 0.5761 0.1011 0.058 Uiso 1 1 calc R . .
C5_5 C 0.3779(5) 0.7395(4) 0.0863(4) 0.0556(14) Uani 1 1 d DU . .
H5A_5 H 0.3810 0.7846 0.1247 0.067 Uiso 1 1 calc R . .
H5B_5 H 0.2820 0.7504 0.0758 0.067 Uiso 1 1 calc R . .
C6_5 C 0.4740(6) 0.7757(5) -0.0047(4) 0.0678(16) Uani 1 1 d DU . .
H6A_5 H 0.4459 0.8530 -0.0357 0.102 Uiso 1 1 calc R . .
H6B_5 H 0.4696 0.7320 -0.0432 0.102 Uiso 1 1 calc R . .
H6C_5 H 0.5688 0.7657 0.0058 0.102 Uiso 1 1 calc R . .
C1_5 C 0.334(4) 0.258(2) 0.3966(18) 0.108(10) Uani 0.41(4) 1 d PU A 2
H1A_5 H 0.3154 0.2244 0.4633 0.162 Uiso 0.41(4) 1 calc PR A 2
H1B_5 H 0.4304 0.2343 0.3725 0.162 Uiso 0.41(4) 1 calc PR A 2
H1C_5 H 0.2724 0.2356 0.3687 0.162 Uiso 0.41(4) 1 calc PR A 2
S6_6 S 0.16511(12) -0.09880(11) 0.37353(9) 0.0500(3) Uani 1 1 d DU . .
O6_6 O 0.3145(3) -0.0900(3) 0.3699(2) 0.0518(9) Uani 1 1 d DU . .
C1_6 C 0.124(2) -0.337(4) 0.6227(16) 0.162(15) Uani 0.55(6) 1 d PDU B 1
H1A_6 H 0.1611 -0.4142 0.6433 0.243 Uiso 0.55(6) 1 calc PR B 1
H1B_6 H 0.0227 -0.3286 0.6372 0.243 Uiso 0.55(6) 1 calc PR B 1
H1C_6 H 0.1577 -0.2969 0.6538 0.243 Uiso 0.55(6) 1 calc PR B 1
C2_6 C 0.1734(7) -0.2876(6) 0.5122(6) 0.099(3) Uani 1 1 d DU . .
H2A_6 H 0.2748 -0.2884 0.4965 0.119 Uiso 1 1 calc R B 1
H2B_6 H 0.1464 -0.3303 0.4796 0.119 Uiso 1 1 calc R B 1
C3_6 C 0.1003(6) -0.1730(5) 0.4881(4) 0.0679(17) Uani 1 1 d DU B .
H3A_6 H 0.1135 -0.1364 0.5304 0.082 Uiso 1 1 calc R . .
H3B_6 H 0.0001 -0.1741 0.4953 0.082 Uiso 1 1 calc R . .
C4_6 C 0.0624(6) 0.0295(5) 0.3795(4) 0.0670(16) Uani 1 1 d DU D .
H4A_6 H -0.0366 0.0204 0.3974 0.080 Uiso 1 1 calc R . .
H4B_6 H 0.0877 0.0523 0.4267 0.080 Uiso 1 1 calc R . .
C5_6 C 0.0853(10) 0.1132(6) 0.2914(6) 0.110(3) Uani 1 1 d DU . .
H5A_6 H 0.0342 0.1025 0.2491 0.132 Uiso 1 1 calc R C 1
H5B_6 H 0.1848 0.1066 0.2644 0.132 Uiso 1 1 calc R C 1
C6_6 C 0.038(4) 0.2247(14) 0.3016(17) 0.135(11) Uani 0.46(3) 1 d PDU D 1
H6A_6 H 0.0244 0.2773 0.2420 0.203 Uiso 0.46(3) 1 calc PR D 1
H6B_6 H 0.1076 0.2454 0.3244 0.203 Uiso 0.46(3) 1 calc PR D 1
H6C_6 H -0.0496 0.2242 0.3451 0.203 Uiso 0.46(3) 1 calc PR D 1
C6_6 C -0.051(2) 0.2136(12) 0.2818(13) 0.117(9) Uani 0.54(3) 1 d PU D 2
H6A_6 H -0.0238 0.2788 0.2325 0.175 Uiso 0.54(3) 1 calc PR D 2
H6B_6 H -0.0818 0.2309 0.3397 0.175 Uiso 0.54(3) 1 calc PR D 2
H6C_6 H -0.1269 0.1892 0.2678 0.175 Uiso 0.54(3) 1 calc PR D 2
C1_6 C 0.118(2) -0.3669(12) 0.6012(13) 0.107(10) Uani 0.45(6) 1 d PRU B 2
H1A_6 H 0.1808 -0.4356 0.6121 0.161 Uiso 0.45(6) 1 calc PR B 2
H1B_6 H 0.0268 -0.3806 0.5985 0.161 Uiso 0.45(6) 1 calc PR B 2
H1C_6 H 0.1089 -0.3364 0.6513 0.161 Uiso 0.45(6) 1 calc PR B 2

loop_
_atom_site_aniso_label
_atom_site_aniso_U_11
_atom_site_aniso_U_22
_atom_site_aniso_U_33
_atom_site_aniso_U_23
_atom_site_aniso_U_13
_atom_site_aniso_U_12
C1_1 0.023(2) 0.037(2) 0.036(2) -0.0160(19) -0.0019(17) -0.0040(17)
N1_1 0.0218(17) 0.051(2) 0.034(2) -0.0232(18) 0.0025(15) -0.0109(16)
O1_1 0.0228(15) 0.064(2) 0.0501(19) -0.0335(17) 0.0023(13) -0.0068(14)
C2_1 0.0205(18) 0.037(2) 0.030(2) -0.0154(18) 0.0011(16) -0.0026(16)
C3_1 0.031(2) 0.041(2) 0.027(2) -0.0129(19) 0.0028(17) -0.0025(18)
C4_1 0.025(2) 0.047(3) 0.035(2) -0.021(2) -0.0019(17) -0.0048(18)
C5_1 0.028(2) 0.064(3) 0.031(2) -0.020(2) -0.0005(17) -0.014(2)
N6_1 0.046(3) 0.073(3) 0.059(3) -0.030(3) 0.005(2) -0.020(2)
C6_1 0.033(2) 0.065(4) 0.031(2) -0.008(2) 0.0023(19) -0.021(2)
C7_1 0.030(2) 0.069(3) 0.039(3) -0.027(2) 0.0036(19) -0.011(2)
C8_1 0.028(2) 0.076(4) 0.042(3) -0.036(3) 0.001(2) -0.005(2)
C9_1 0.027(2) 0.056(3) 0.041(3) -0.030(2) -0.0032(19) -0.001(2)
O9_1 0.0415(19) 0.049(2) 0.052(2) -0.0288(17) -0.0030(15) 0.0055(15)
C10_1 0.047(3) 0.061(3) 0.075(4) -0.041(3) -0.010(3) 0.016(3)
C11_1 0.028(2) 0.049(3) 0.033(2) -0.024(2) -0.0017(17) -0.0052(19)
C12_1 0.031(2) 0.041(3) 0.043(3) -0.022(2) -0.0025(19) -0.0036(19)
C13_1 0.0249(19) 0.032(2) 0.031(2) -0.0125(18) -0.0035(16) -0.0031(16)
C14_1 0.029(2) 0.040(2) 0.033(2) -0.0181(19) 0.0017(17) -0.0071(18)
C15_1 0.025(2) 0.040(2) 0.034(2) -0.023(2) 0.0024(17) -0.0062(17)
C16_1 0.022(2) 0.062(3) 0.037(2) -0.032(2) 0.0027(17) -0.008(2)
O16_1 0.0394(18) 0.068(2) 0.0371(18) -0.0257(18) 0.0116(14) -0.0182(16)
C17_1 0.049(3) 0.100(5) 0.047(3) -0.046(3) 0.019(2) -0.027(3)
C18_1 0.031(2) 0.067(3) 0.059(3) -0.044(3) 0.000(2) -0.006(2)
C19_1 0.029(2) 0.059(3) 0.071(4) -0.049(3) -0.014(2) 0.010(2)
C20_1 0.031(2) 0.044(3) 0.055(3) -0.026(2) -0.011(2) -0.0015(19)
N21_1 0.064(3) 0.061(3) 0.099(4) -0.035(3) -0.021(3) 0.012(3)
C21_1 0.046(3) 0.038(3) 0.065(4) -0.018(3) -0.016(3) 0.004(2)
C22_1 0.027(2) 0.037(2) 0.045(3) -0.020(2) -0.0065(18) -0.0034(18)
C23_1 0.029(2) 0.037(2) 0.036(2) -0.010(2) -0.0026(18) -0.0065(18)
C24_1 0.025(2) 0.043(2) 0.028(2) -0.0159(19) -0.0004(16) -0.0043(18)
O24_1 0.0219(15) 0.075(2) 0.050(2) -0.0369(18) -0.0051(14) 0.0032(15)
N24_1 0.0250(17) 0.043(2) 0.0310(19) -0.0187(17) -0.0048(15) 0.0005(15)
N1_2 0.0233(17) 0.045(2) 0.041(2) -0.0279(18) -0.0030(15) -0.0016(15)
C1_2 0.024(2) 0.039(2) 0.042(2) -0.020(2) -0.0041(18) -0.0029(17)
O1_2 0.0235(15) 0.061(2) 0.073(2) -0.0455(19) -0.0064(15) 0.0019(14)
C2_2 0.0207(19) 0.035(2) 0.037(2) -0.0195(19) -0.0006(16) -0.0030(16)
C3_2 0.031(2) 0.035(2) 0.042(2) -0.019(2) -0.0011(19) -0.0017(18)
C4_2 0.0218(19) 0.039(2) 0.039(2) -0.020(2) -0.0033(17) -0.0010(17)
C5_2 0.025(2) 0.037(2) 0.051(3) -0.023(2) -0.0072(19) -0.0005(17)
N6_2 0.040(3) 0.042(3) 0.132(5) -0.018(3) 0.007(3) 0.006(2)
C6_2 0.022(2) 0.047(3) 0.072(4) -0.029(3) -0.001(2) 0.009(2)
C7_2 0.033(2) 0.054(3) 0.054(3) -0.039(3) -0.003(2) 0.005(2)
C8_2 0.034(3) 0.066(3) 0.044(3) -0.033(3) -0.003(2) 0.002(2)
C9_2 0.029(2) 0.060(3) 0.038(3) -0.021(2) -0.0025(19) -0.004(2)
O9_2 0.048(2) 0.062(2) 0.0349(18) -0.0077(17) 0.0042(15) -0.0070(17)
C10_2 0.059(4) 0.117(6) 0.035(3) -0.013(3) 0.011(3) -0.016(4)
C11_2 0.026(2) 0.039(2) 0.038(2) -0.017(2) -0.0039(17) -0.0047(17)
C12_2 0.031(2) 0.037(2) 0.041(2) -0.019(2) -0.0021(18) 0.0010(18)
C13_2 0.0207(18) 0.036(2) 0.032(2) -0.0192(19) -0.0033(16) -0.0001(16)
C14_2 0.026(2) 0.035(2) 0.034(2) -0.0196(19) 0.0038(17) -0.0036(17)
C15_2 0.023(2) 0.042(2) 0.036(2) -0.023(2) -0.0015(17) -0.0062(17)
C16_2 0.028(2) 0.041(3) 0.049(3) -0.024(2) -0.0032(19) -0.0067(18)
O16_2 0.0400(18) 0.0354(17) 0.061(2) -0.0124(16) -0.0071(16) -0.0013(14)
C17_2 0.049(3) 0.040(3) 0.094(5) -0.011(3) -0.004(3) 0.004(2)
C18_2 0.029(2) 0.048(3) 0.069(4) -0.040(3) -0.006(2) 0.003(2)
C19_2 0.029(2) 0.075(4) 0.053(3) -0.049(3) 0.003(2) -0.006(2)
C20_2 0.029(2) 0.060(3) 0.042(3) -0.032(2) -0.0018(19) -0.010(2)
N21_2 0.054(3) 0.112(5) 0.060(3) -0.032(3) 0.007(3) -0.018(3)
C21_2 0.030(2) 0.089(4) 0.049(3) -0.042(3) 0.008(2) -0.016(3)
C22_2 0.023(2) 0.046(3) 0.031(2) -0.024(2) -0.0004(16) -0.0057(18)
C23_2 0.033(2) 0.041(3) 0.030(2) -0.013(2) 0.0014(18) -0.0088(19)
C24_2 0.024(2) 0.044(3) 0.040(2) -0.019(2) -0.0035(17) -0.0009(18)
O24_2 0.0229(16) 0.063(2) 0.068(2) -0.0403(19) -0.0091(15) 0.0044(14)
N24_2 0.0219(18) 0.047(2) 0.042(2) -0.0264(19) -0.0065(16) -0.0019(15)
S3_3 0.0340(6) 0.0749(9) 0.0570(8) -0.0388(7) -0.0143(6) -0.0003(6)
O3_3 0.0293(17) 0.084(3) 0.056(2) -0.046(2) -0.0043(15) -0.0019(16)
C1_3 0.115(6) 0.081(5) 0.102(6) -0.025(4) -0.055(5) -0.010(4)
C2_3 0.080(4) 0.082(4) 0.056(4) -0.022(3) -0.024(3) -0.014(3)
C3_3 0.041(3) 0.084(4) 0.058(3) -0.034(3) -0.020(2) 0.002(3)
C4_3 0.042(3) 0.062(3) 0.066(4) -0.029(3) -0.009(3) -0.007(2)
C5_3 0.088(5) 0.071(4) 0.078(5) -0.038(4) -0.006(4) -0.002(4)
C6_3 0.167(10) 0.100(7) 0.124(8) -0.033(6) 0.012(7) -0.007(7)
S4_4 0.0434(7) 0.0659(9) 0.0607(8) -0.0162(7) -0.0149(6) -0.0183(6)
O4_4 0.0343(17) 0.063(2) 0.061(2) -0.0357(18) -0.0037(15) -0.0060(15)
C1_4 0.146(11) 0.161(11) 0.208(14) -0.069(10) -0.049(10) 0.021(8)
C2_4 0.193(10) 0.080(5) 0.062(5) -0.021(4) -0.014(5) 0.011(6)
C3_4 0.048(3) 0.056(3) 0.076(4) -0.023(3) -0.002(3) -0.005(3)
C4_4 0.049(4) 0.109(6) 0.079(5) -0.016(4) -0.012(3) -0.002(4)
C5_4 0.092(6) 0.067(5) 0.117(7) 0.007(4) 0.000(5) -0.004(4)
C6_4 0.100(5) 0.064(4) 0.084(5) -0.008(4) -0.023(4) -0.008(4)
S5_5 0.0345(6) 0.0603(8) 0.0618(8) -0.0383(7) -0.0112(6) -0.0026(5)
O5_5 0.0272(16) 0.079(3) 0.074(2) -0.055(2) -0.0028(16) -0.0035(16)
C1_5 0.34(4) 0.17(2) 0.100(16) -0.003(15) -0.05(2) -0.02(3)
C2_5 0.205(10) 0.073(5) 0.073(5) -0.036(4) -0.009(6) -0.008(6)
C3_5 0.090(5) 0.063(4) 0.080(5) -0.033(4) -0.027(4) 0.003(3)
C4_5 0.024(2) 0.060(3) 0.070(3) -0.035(3) -0.006(2) -0.001(2)
C5_5 0.044(3) 0.062(3) 0.069(4) -0.032(3) -0.012(3) -0.004(2)
C6_5 0.070(4) 0.075(4) 0.064(4) -0.023(3) -0.009(3) -0.023(3)
C1_5 0.14(3) 0.091(16) 0.078(14) 0.003(11) -0.038(14) -0.021(14)
S6_6 0.0383(7) 0.0690(9) 0.0535(8) -0.0273(7) -0.0134(6) -0.0103(6)
O6_6 0.0309(17) 0.084(3) 0.055(2) -0.042(2) -0.0009(15) -0.0109(16)
C1_6 0.061(11) 0.23(3) 0.120(17) 0.065(18) -0.037(11) -0.049(15)
C2_6 0.049(4) 0.108(6) 0.115(6) 0.012(5) -0.029(4) -0.016(4)
C3_6 0.042(3) 0.104(5) 0.065(4) -0.027(4) -0.012(3) -0.021(3)
C4_6 0.051(3) 0.086(5) 0.062(4) -0.024(3) -0.011(3) -0.003(3)
C5_6 0.125(7) 0.081(5) 0.103(6) -0.031(5) 0.027(5) -0.016(5)
C6_6 0.17(3) 0.15(2) 0.075(14) -0.031(13) -0.013(15) -0.012(19)
C6_6 0.16(2) 0.088(11) 0.071(12) -0.016(8) 0.013(12) 0.006(11)
C1_6 0.096(16) 0.098(16) 0.122(18) 0.029(12) -0.066(13) -0.058(12)

loop_
_atom_type_symbol
_atom_type_description
_atom_type_scat_dispersion_real
_atom_type_scat_dispersion_imag
_atom_type_scat_source
C C 0.0033 0.0016 'International Tables Vol C Tables 4.2.6.8 and 6.1.1.4'
H H 0.0000 0.0000 'International Tables Vol C Tables 4.2.6.8 and 6.1.1.4'
N N 0.0061 0.0033 'International Tables Vol C Tables 4.2.6.8 and 6.1.1.4'
O O 0.0106 0.0060 'International Tables Vol C Tables 4.2.6.8 and 6.1.1.4'
S S 0.1246 0.1234 'International Tables Vol C Tables 4.2.6.8 and 6.1.1.4'

loop_
_geom_angle_atom_site_label_1
_geom_angle_atom_site_label_2
_geom_angle_atom_site_label_3
_geom_angle
O1_1 C1_1 N1_1 122.3(4)
O1_1 C1_1 C13_1 120.5(4)
N1_1 C1_1 C13_1 117.1(3)
C1_1 N1_1 C2_1 128.1(4)
C1_1 N1_1 H1A_1 116(3)
C2_1 N1_1 H1A_1 116(3)
N1_1 C2_1 C24_1 112.0(3)
N1_1 C2_1 C12_1 111.4(3)
C24_1 C2_1 C12_1 109.3(3)
N1_1 C2_1 C3_1 112.4(3)
C24_1 C2_1 C3_1 107.0(3)
C12_1 C2_1 C3_1 104.2(3)
C4_1 C3_1 C2_1 104.2(3)
C4_1 C3_1 H3B_1 110.9
C2_1 C3_1 H3B_1 110.9
C4_1 C3_1 H3A_1 110.9
C2_1 C3_1 H3A_1 110.9
H3B_1 C3_1 H3A_1 108.9
C11_1 C4_1 C5_1 121.3(4)
C11_1 C4_1 C3_1 110.2(4)
C5_1 C4_1 C3_1 128.5(4)
C7_1 C5_1 C4_1 118.3(5)
C7_1 C5_1 C6_1 122.1(4)
C4_1 C5_1 C6_1 119.5(4)
N6_1 C6_1 C5_1 177.6(6)
C5_1 C7_1 C8_1 121.6(4)
C5_1 C7_1 H7A_1 119.2
C8_1 C7_1 H7A_1 119.2
C7_1 C8_1 C9_1 118.7(4)
C7_1 C8_1 H8A_1 120.6
C9_1 C8_1 H8A_1 120.6
O9_1 C9_1 C11_1 115.8(4)
O9_1 C9_1 C8_1 124.5(4)
C11_1 C9_1 C8_1 119.7(5)
C9_1 O9_1 C10_1 117.6(4)
O9_1 C10_1 H10C_1 109.5
O9_1 C10_1 H10B_1 109.5
H10C_1 C10_1 H10B_1 109.5
O9_1 C10_1 H10A_1 109.5
H10C_1 C10_1 H10A_1 109.5
H10B_1 C10_1 H10A_1 109.5
C4_1 C11_1 C9_1 120.4(4)
C4_1 C11_1 C12_1 112.3(4)
C9_1 C11_1 C12_1 127.3(4)
C11_1 C12_1 C2_1 104.9(4)
C11_1 C12_1 H12B_1 110.8
C2_1 C12_1 H12B_1 110.8
C11_1 C12_1 H12A_1 110.8
C2_1 C12_1 H12A_1 110.8
H12B_1 C12_1 H12A_1 108.8
N24_1 C13_1 C1_1 111.6(3)
N24_1 C13_1 C14_1 110.8(3)
C1_1 C13_1 C14_1 109.2(3)
N24_1 C13_1 C23_1 112.7(3)
C1_1 C13_1 C23_1 107.3(3)
C14_1 C13_1 C23_1 104.8(3)
C15_1 C14_1 C13_1 103.7(4)
C15_1 C14_1 H14B_1 111.0
C13_1 C14_1 H14B_1 111.0
C15_1 C14_1 H14A_1 111.0
C13_1 C14_1 H14A_1 111.0
H14B_1 C14_1 H14A_1 109.0
C22_1 C15_1 C16_1 120.2(4)
C22_1 C15_1 C14_1 111.7(4)
C16_1 C15_1 C14_1 128.1(4)
C18_1 C16_1 O16_1 125.1(4)
C18_1 C16_1 C15_1 120.0(5)
O16_1 C16_1 C15_1 114.9(4)
C16_1 O16_1 C17_1 117.4(4)
O16_1 C17_1 H17C_1 109.5
O16_1 C17_1 H17B_1 109.5
H17C_1 C17_1 H17B_1 109.5
O16_1 C17_1 H17A_1 109.5
H17C_1 C17_1 H17A_1 109.5
H17B_1 C17_1 H17A_1 109.5
C16_1 C18_1 C19_1 120.2(4)
C16_1 C18_1 H18A_1 119.9
C19_1 C18_1 H18A_1 119.9
C18_1 C19_1 C20_1 120.9(4)
C18_1 C19_1 H19A_1 119.6
C20_1 C19_1 H19A_1 119.6
C19_1 C20_1 C22_1 118.5(5)
C19_1 C20_1 C21_1 121.3(4)
C22_1 C20_1 C21_1 120.3(4)
N21_1 C21_1 C20_1 176.1(6)
C15_1 C22_1 C20_1 120.3(4)
C15_1 C22_1 C23_1 110.7(4)
C20_1 C22_1 C23_1 129.0(4)
C22_1 C23_1 C13_1 103.8(3)
C22_1 C23_1 H23B_1 111.0
C13_1 C23_1 H23B_1 111.0
C22_1 C23_1 H23A_1 111.0
C13_1 C23_1 H23A_1 111.0
H23B_1 C23_1 H23A_1 109.0
O24_1 C24_1 N24_1 122.6(4)
O24_1 C24_1 C2_1 120.7(4)
N24_1 C24_1 C2_1 116.7(3)
C24_1 N24_1 C13_1 127.7(4)
C24_1 N24_1 H24A_1 121(3)
C13_1 N24_1 H24A_1 110(3)
C1_2 N1_2 C2_2 128.5(3)
C1_2 N1_2 H1A_2 118(3)
C2_2 N1_2 H1A_2 112(3)
O1_2 C1_2 N1_2 121.4(4)
O1_2 C1_2 C13_2 119.7(4)
N1_2 C1_2 C13_2 118.8(3)
N1_2 C2_2 C24_2 111.0(3)
N1_2 C2_2 C3_2 109.9(3)
C24_2 C2_2 C3_2 108.5(3)
N1_2 C2_2 C12_2 111.9(3)
C24_2 C2_2 C12_2 109.9(3)
C3_2 C2_2 C12_2 105.5(3)
C4_2 C3_2 C2_2 104.4(3)
C4_2 C3_2 H3B_2 110.9
C2_2 C3_2 H3B_2 110.9
C4_2 C3_2 H3A_2 110.9
C2_2 C3_2 H3A_2 110.9
H3B_2 C3_2 H3A_2 108.9
C11_2 C4_2 C5_2 120.8(4)
C11_2 C4_2 C3_2 111.9(4)
C5_2 C4_2 C3_2 127.3(4)
C7_2 C5_2 C4_2 119.1(4)
C7_2 C5_2 C6_2 121.4(4)
C4_2 C5_2 C6_2 119.4(4)
N6_2 C6_2 C5_2 174.5(6)
C8_2 C7_2 C5_2 119.5(4)
C8_2 C7_2 H7A_2 120.3
C5_2 C7_2 H7A_2 120.3
C7_2 C8_2 C9_2 121.0(4)
C7_2 C8_2 H8A_2 119.5
C9_2 C8_2 H8A_2 119.5
O9_2 C9_2 C8_2 124.7(4)
O9_2 C9_2 C11_2 115.2(4)
C8_2 C9_2 C11_2 120.1(5)
C9_2 O9_2 C10_2 116.8(4)
O9_2 C10_2 H10C_2 109.5
O9_2 C10_2 H10B_2 109.5
H10C_2 C10_2 H10B_2 109.5
O9_2 C10_2 H10A_2 109.5
H10C_2 C10_2 H10A_2 109.5
H10B_2 C10_2 H10A_2 109.5
C4_2 C11_2 C9_2 119.4(4)
C4_2 C11_2 C12_2 111.8(4)
C9_2 C11_2 C12_2 128.7(4)
C11_2 C12_2 C2_2 103.8(3)
C11_2 C12_2 H12B_2 111.0
C2_2 C12_2 H12B_2 111.0
C11_2 C12_2 H12A_2 111.0
C2_2 C12_2 H12A_2 111.0
H12B_2 C12_2 H12A_2 109.0
N24_2 C13_2 C1_2 112.2(3)
N24_2 C13_2 C14_2 112.7(3)
C1_2 C13_2 C14_2 108.7(3)
N24_2 C13_2 C23_2 110.4(3)
C1_2 C13_2 C23_2 108.6(3)
C14_2 C13_2 C23_2 103.8(3)
C15_2 C14_2 C13_2 105.0(3)
C15_2 C14_2 H14B_2 110.8
C13_2 C14_2 H14B_2 110.8
C15_2 C14_2 H14A_2 110.8
C13_2 C14_2 H14A_2 110.8
H14B_2 C14_2 H14A_2 108.8
C16_2 C15_2 C22_2 121.7(4)
C16_2 C15_2 C14_2 127.4(4)
C22_2 C15_2 C14_2 111.0(4)
O16_2 C16_2 C15_2 116.4(4)
O16_2 C16_2 C18_2 124.7(4)
C15_2 C16_2 C18_2 118.9(4)
C16_2 O16_2 C17_2 118.9(4)
O16_2 C17_2 H17C_2 109.5
O16_2 C17_2 H17B_2 109.5
H17C_2 C17_2 H17B_2 109.5
O16_2 C17_2 H17A_2 109.5
H17C_2 C17_2 H17A_2 109.5
H17B_2 C17_2 H17A_2 109.5
C19_2 C18_2 C16_2 119.5(4)
C19_2 C18_2 H18A_2 120.3
C16_2 C18_2 H18A_2 120.3
C18_2 C19_2 C20_2 121.9(4)
C18_2 C19_2 H19A_2 119.1
C20_2 C19_2 H19A_2 119.1
C19_2 C20_2 C22_2 118.2(4)
C19_2 C20_2 C21_2 121.5(4)
C22_2 C20_2 C21_2 120.3(4)
N21_2 C21_2 C20_2 178.8(7)
C15_2 C22_2 C20_2 119.9(4)
C15_2 C22_2 C23_2 111.0(3)
C20_2 C22_2 C23_2 129.1(4)
C22_2 C23_2 C13_2 103.8(3)
C22_2 C23_2 H23B_2 111.0
C13_2 C23_2 H23B_2 111.0
C22_2 C23_2 H23A_2 111.0
C13_2 C23_2 H23A_2 111.0
H23B_2 C23_2 H23A_2 109.0
O24_2 C24_2 N24_2 122.2(4)
O24_2 C24_2 C2_2 118.5(4)
N24_2 C24_2 C2_2 119.3(3)
C24_2 N24_2 C13_2 127.7(4)
C24_2 N24_2 H24A_2 120(3)
C13_2 N24_2 H24A_2 111(3)
O3_3 S3_3 C3_3 105.4(2)
O3_3 S3_3 C4_3 106.5(2)
C3_3 S3_3 C4_3 97.7(3)
C2_3 C1_3 H1A_3 109.5
C2_3 C1_3 H1B_3 109.5
H1A_3 C1_3 H1B_3 109.5
C2_3 C1_3 H1C_3 109.5
H1A_3 C1_3 H1C_3 109.5
H1B_3 C1_3 H1C_3 109.5
C3_3 C2_3 C1_3 112.9(6)
C3_3 C2_3 H2A_3 109.0
C1_3 C2_3 H2A_3 109.0
C3_3 C2_3 H2B_3 109.0
C1_3 C2_3 H2B_3 109.0
H2A_3 C2_3 H2B_3 107.8
C2_3 C3_3 S3_3 110.9(4)
C2_3 C3_3 H3A_3 109.5
S3_3 C3_3 H3A_3 109.5
C2_3 C3_3 H3B_3 109.5
S3_3 C3_3 H3B_3 109.5
H3A_3 C3_3 H3B_3 108.0
C5_3 C4_3 S3_3 111.2(4)
C5_3 C4_3 H4A_3 109.4
S3_3 C4_3 H4A_3 109.4
C5_3 C4_3 H4B_3 109.4
S3_3 C4_3 H4B_3 109.4
H4A_3 C4_3 H4B_3 108.0
C6_3 C5_3 C4_3 113.3(4)
C6_3 C5_3 H5A_3 108.9
C4_3 C5_3 H5A_3 108.9
C6_3 C5_3 H5B_3 108.9
C4_3 C5_3 H5B_3 108.9
H5A_3 C5_3 H5B_3 107.7
C5_3 C6_3 H6A_3 109.5
C5_3 C6_3 H6B_3 109.5
H6A_3 C6_3 H6B_3 109.5
C5_3 C6_3 H6C_3 109.5
H6A_3 C6_3 H6C_3 109.5
H6B_3 C6_3 H6C_3 109.5
O4_4 S4_4 C3_4 107.33(19)
O4_4 S4_4 C4_4 105.3(2)
C3_4 S4_4 C4_4 91.9(3)
C2_4 C1_4 H1C_4 109.5
C2_4 C1_4 H1B_4 109.5
H1C_4 C1_4 H1B_4 109.5
C2_4 C1_4 H1A_4 109.5
H1C_4 C1_4 H1A_4 109.5
H1B_4 C1_4 H1A_4 109.5
C3_4 C2_4 C1_4 102.5(6)
C3_4 C2_4 H2B_4 111.3
C1_4 C2_4 H2B_4 111.3
C3_4 C2_4 H2A_4 111.3
C1_4 C2_4 H2A_4 111.3
H2B_4 C2_4 H2A_4 109.2
C2_4 C3_4 S4_4 113.4(4)
C2_4 C3_4 H3B_4 108.9
S4_4 C3_4 H3B_4 108.9
C2_4 C3_4 H3A_4 108.9
S4_4 C3_4 H3A_4 108.9
H3B_4 C3_4 H3A_4 107.7
C5_4 C4_4 S4_4 113.0(5)
C5_4 C4_4 H4B_4 109.0
S4_4 C4_4 H4B_4 109.0
C5_4 C4_4 H4A_4 109.0
S4_4 C4_4 H4A_4 109.0
H4B_4 C4_4 H4A_4 107.8
C4_4 C5_4 C6_4 111.7(7)
C4_4 C5_4 H5B_4 109.3
C6_4 C5_4 H5B_4 109.3
C4_4 C5_4 H5A_4 109.3
C6_4 C5_4 H5A_4 109.3
H5B_4 C5_4 H5A_4 107.9
C5_4 C6_4 H6C_4 109.5
C5_4 C6_4 H6B_4 109.5
H6C_4 C6_4 H6B_4 109.5
C5_4 C6_4 H6A_4 109.5
H6C_4 C6_4 H6A_4 109.5
H6B_4 C6_4 H6A_4 109.5
O5_5 S5_5 C3_5 105.5(3)
O5_5 S5_5 C4_5 106.2(2)
C3_5 S5_5 C4_5 98.3(3)
C2_5 C1_5 H1A_5 109.5
C2_5 C1_5 H1B_5 109.5
H1A_5 C1_5 H1B_5 109.5
C2_5 C1_5 H1C_5 109.5
H1A_5 C1_5 H1C_5 109.5
H1B_5 C1_5 H1C_5 109.5
C1_5 C2_5 C3_5 115.8(13)
C1_5 C2_5 C1_5 40.9(14)
C3_5 C2_5 C1_5 99.2(12)
C1_5 C2_5 H2A_5 71.1
C3_5 C2_5 H2A_5 111.9
C1_5 C2_5 H2A_5 111.9
C1_5 C2_5 H2B_5 127.6
C3_5 C2_5 H2B_5 111.9
C1_5 C2_5 H2B_5 111.9
H2A_5 C2_5 H2B_5 109.6
C2_5 C3_5 S5_5 111.7(5)
C2_5 C3_5 H3A_5 109.3
S5_5 C3_5 H3A_5 109.3
C2_5 C3_5 H3B_5 109.3
S5_5 C3_5 H3B_5 109.3
H3A_5 C3_5 H3B_5 107.9
C5_5 C4_5 S5_5 111.2(3)
C5_5 C4_5 H4A_5 109.4
S5_5 C4_5 H4A_5 109.4
C5_5 C4_5 H4B_5 109.4
S5_5 C4_5 H4B_5 109.4
H4A_5 C4_5 H4B_5 108.0
C4_5 C5_5 C6_5 110.7(5)
C4_5 C5_5 H5A_5 109.5
C6_5 C5_5 H5A_5 109.5
C4_5 C5_5 H5B_5 109.5
C6_5 C5_5 H5B_5 109.5
H5A_5 C5_5 H5B_5 108.1
C5_5 C6_5 H6A_5 109.5
C5_5 C6_5 H6B_5 109.5
H6A_5 C6_5 H6B_5 109.5
C5_5 C6_5 H6C_5 109.5
H6A_5 C6_5 H6C_5 109.5
H6B_5 C6_5 H6C_5 109.5
C2_5 C1_5 H1A_5 109.5
C2_5 C1_5 H1B_5 109.5
H1A_5 C1_5 H1B_5 109.5
C2_5 C1_5 H1C_5 109.5
H1A_5 C1_5 H1C_5 109.5
H1B_5 C1_5 H1C_5 109.5
O6_6 S6_6 C3_6 106.7(2)
O6_6 S6_6 C4_6 108.0(3)
C3_6 S6_6 C4_6 94.8(3)
C2_6 C1_6 H1A_6 109.5
C2_6 C1_6 H1B_6 109.5
H1A_6 C1_6 H1B_6 109.5
C2_6 C1_6 H1C_6 109.5
H1A_6 C1_6 H1C_6 109.5
H1B_6 C1_6 H1C_6 109.5
C3_6 C2_6 C1_6 117.8(9)
C3_6 C2_6 C1_6 104.4(15)
C1_6 C2_6 C1_6 22(2)
C3_6 C2_6 H2A_6 110.9
C1_6 C2_6 H2A_6 117.0
C1_6 C2_6 H2A_6 110.9
C3_6 C2_6 H2B_6 110.9
C1_6 C2_6 H2B_6 88.8
C1_6 C2_6 H2B_6 110.9
H2A_6 C2_6 H2B_6 108.9
C2_6 C3_6 S6_6 110.6(5)
C2_6 C3_6 H3A_6 109.5
S6_6 C3_6 H3A_6 109.5
C2_6 C3_6 H3B_6 109.5
S6_6 C3_6 H3B_6 109.5
H3A_6 C3_6 H3B_6 108.1
C5_6 C4_6 S6_6 110.4(5)
C5_6 C4_6 H4A_6 109.6
S6_6 C4_6 H4A_6 109.6
C5_6 C4_6 H4B_6 109.6
S6_6 C4_6 H4B_6 109.6
H4A_6 C4_6 H4B_6 108.1
C4_6 C5_6 C6_6 110.8(11)
C4_6 C5_6 C6_6 110.5(8)
C6_6 C5_6 C6_6 38.4(12)
C4_6 C5_6 H5A_6 109.5
C6_6 C5_6 H5A_6 109.5
C6_6 C5_6 H5A_6 74.1
C4_6 C5_6 H5B_6 109.5
C6_6 C5_6 H5B_6 109.5
C6_6 C5_6 H5B_6 136.4
H5A_6 C5_6 H5B_6 108.1
C5_6 C6_6 H6A_6 109.5
C5_6 C6_6 H6B_6 109.5
H6A_6 C6_6 H6B_6 109.5
C5_6 C6_6 H6C_6 109.5
H6A_6 C6_6 H6C_6 109.5
H6B_6 C6_6 H6C_6 109.5
C5_6 C6_6 H6A_6 109.5
C5_6 C6_6 H6B_6 109.5
H6A_6 C6_6 H6B_6 109.5
C5_6 C6_6 H6C_6 109.5
H6A_6 C6_6 H6C_6 109.5
H6B_6 C6_6 H6C_6 109.5
C2_6 C1_6 H1A_6 109.5
C2_6 C1_6 H1B_6 109.5
H1A_6 C1_6 H1B_6 109.5
C2_6 C1_6 H1C_6 109.5
H1A_6 C1_6 H1C_6 109.5
H1B_6 C1_6 H1C_6 109.5

loop_
_geom_bond_atom_site_label_1
_geom_bond_atom_site_label_2
_geom_bond_distance
C1_1 O1_1 1.228(5)
C1_1 N1_1 1.336(5)
C1_1 C13_1 1.517(6)
N1_1 C2_1 1.430(5)
N1_1 H1A_1 0.84(5)
C2_1 C24_1 1.528(6)
C2_1 C12_1 1.552(6)
C2_1 C3_1 1.571(6)
C3_1 C4_1 1.518(6)
C3_1 H3B_1 0.9900
C3_1 H3A_1 0.9900
C4_1 C11_1 1.373(6)
C4_1 C5_1 1.393(6)
C5_1 C7_1 1.392(6)
C5_1 C6_1 1.483(8)
N6_1 C6_1 1.029(6)
C7_1 C8_1 1.398(7)
C7_1 H7A_1 0.9500
C8_1 C9_1 1.404(7)
C8_1 H8A_1 0.9500
C9_1 O9_1 1.364(6)
C9_1 C11_1 1.396(6)
O9_1 C10_1 1.430(6)
C10_1 H10C_1 0.9800
C10_1 H10B_1 0.9800
C10_1 H10A_1 0.9800
C11_1 C12_1 1.490(6)
C12_1 H12B_1 0.9900
C12_1 H12A_1 0.9900
C13_1 N24_1 1.443(5)
C13_1 C14_1 1.551(6)
C13_1 C23_1 1.564(6)
C14_1 C15_1 1.507(6)
C14_1 H14B_1 0.9900
C14_1 H14A_1 0.9900
C15_1 C22_1 1.377(6)
C15_1 C16_1 1.397(6)
C16_1 C18_1 1.362(7)
C16_1 O16_1 1.370(6)
O16_1 C17_1 1.448(5)
C17_1 H17C_1 0.9800
C17_1 H17B_1 0.9800
C17_1 H17A_1 0.9800
C18_1 C19_1 1.388(8)
C18_1 H18A_1 0.9500
C19_1 C20_1 1.390(7)
C19_1 H19A_1 0.9500
C20_1 C22_1 1.403(6)
C20_1 C21_1 1.436(8)
N21_1 C21_1 1.084(7)
C22_1 C23_1 1.506(6)
C23_1 H23B_1 0.9900
C23_1 H23A_1 0.9900
C24_1 O24_1 1.228(5)
C24_1 N24_1 1.340(5)
N24_1 H24A_1 1.02(6)
N1_2 C1_2 1.327(5)
N1_2 C2_2 1.474(5)
N1_2 H1A_2 1.05(5)
C1_2 O1_2 1.223(5)
C1_2 C13_2 1.514(5)
C2_2 C24_2 1.530(6)
C2_2 C3_2 1.554(6)
C2_2 C12_2 1.557(6)
C3_2 C4_2 1.488(6)
C3_2 H3B_2 0.9900
C3_2 H3A_2 0.9900
C4_2 C11_2 1.361(6)
C4_2 C5_2 1.405(6)
C5_2 C7_2 1.401(6)
C5_2 C6_2 1.490(8)
N6_2 C6_2 1.049(7)
C7_2 C8_2 1.366(7)
C7_2 H7A_2 0.9500
C8_2 C9_2 1.381(7)
C8_2 H8A_2 0.9500
C9_2 O9_2 1.366(6)
C9_2 C11_2 1.396(6)
O9_2 C10_2 1.448(6)
C10_2 H10C_2 0.9800
C10_2 H10B_2 0.9800
C10_2 H10A_2 0.9800
C11_2 C12_2 1.506(6)
C12_2 H12B_2 0.9900
C12_2 H12A_2 0.9900
C13_2 N24_2 1.445(5)
C13_2 C14_2 1.542(6)
C13_2 C23_2 1.572(6)
C14_2 C15_2 1.493(5)
C14_2 H14B_2 0.9900
C14_2 H14A_2 0.9900
C15_2 C16_2 1.380(6)
C15_2 C22_2 1.381(6)
C16_2 O16_2 1.354(6)
C16_2 C18_2 1.411(6)
O16_2 C17_2 1.426(6)
C17_2 H17C_2 0.9800
C17_2 H17B_2 0.9800
C17_2 H17A_2 0.9800
C18_2 C19_2 1.372(8)
C18_2 H18A_2 0.9500
C19_2 C20_2 1.398(7)
C19_2 H19A_2 0.9500
C20_2 C22_2 1.404(6)
C20_2 C21_2 1.460(8)
N21_2 C21_2 1.045(7)
C22_2 C23_2 1.497(6)
C23_2 H23B_2 0.9900
C23_2 H23A_2 0.9900
C24_2 O24_2 1.229(5)
C24_2 N24_2 1.334(5)
N24_2 H24A_2 0.76(4)
S3_3 O3_3 1.506(3)
S3_3 C3_3 1.790(5)
S3_3 C4_3 1.790(5)
C1_3 C2_3 1.530(9)
C1_3 H1A_3 0.9800
C1_3 H1B_3 0.9800
C1_3 H1C_3 0.9800
C2_3 C3_3 1.503(8)
C2_3 H2A_3 0.9900
C2_3 H2B_3 0.9900
C3_3 H3A_3 0.9900
C3_3 H3B_3 0.9900
C4_3 C5_3 1.504(7)
C4_3 H4A_3 0.9900
C4_3 H4B_3 0.9900
C5_3 C6_3 1.502(7)
C5_3 H5A_3 0.9900
C5_3 H5B_3 0.9900
C6_3 H6A_3 0.9800
C6_3 H6B_3 0.9800
C6_3 H6C_3 0.9800
S4_4 O4_4 1.5127
S4_4 C3_4 1.789(6)
S4_4 C4_4 1.858(7)
C1_4 C2_4 1.715(10)
C1_4 H1C_4 0.9800
C1_4 H1B_4 0.9800
C1_4 H1A_4 0.9800
C2_4 C3_4 1.499(8)
C2_4 H2B_4 0.9900
C2_4 H2A_4 0.9900
C3_4 H3B_4 0.9900
C3_4 H3A_4 0.9900
C4_4 C5_4 1.413(9)
C4_4 H4B_4 0.9900
C4_4 H4A_4 0.9900
C5_4 C6_4 1.521(8)
C5_4 H5B_4 0.9900
C5_4 H5A_4 0.9900
C6_4 H6C_4 0.9800
C6_4 H6B_4 0.9800
C6_4 H6A_4 0.9800
S5_5 O5_5 1.508(3)
S5_5 C3_5 1.771(6)
S5_5 C4_5 1.788(5)
C1_5 C2_5 1.648(17)
C1_5 H1A_5 0.9800
C1_5 H1B_5 0.9800
C1_5 H1C_5 0.9800
C2_5 C1_5 1.49(3)
C2_5 C3_5 1.533(9)
C2_5 H2A_5 0.9900
C2_5 H2B_5 0.9900
C3_5 H3A_5 0.9900
C3_5 H3B_5 0.9900
C4_5 C5_5 1.498(7)
C4_5 H4A_5 0.9900
C4_5 H4B_5 0.9900
C5_5 C6_5 1.515(7)
C5_5 H5A_5 0.9900
C5_5 H5B_5 0.9900
C6_5 H6A_5 0.9800
C6_5 H6B_5 0.9800
C6_5 H6C_5 0.9800
C1_5 H1A_5 0.9800
C1_5 H1B_5 0.9800
C1_5 H1C_5 0.9800
S6_6 O6_6 1.518(3)
S6_6 C3_6 1.776(6)
S6_6 C4_6 1.809(6)
C1_6 C2_6 1.631(17)
C1_6 H1A_6 0.9800
C1_6 H1B_6 0.9800
C1_6 H1C_6 0.9800
C2_6 C3_6 1.498(9)
C2_6 C1_6 1.500(17)
C2_6 H2A_6 0.9900
C2_6 H2B_6 0.9900
C3_6 H3A_6 0.9900
C3_6 H3B_6 0.9900
C4_6 C5_6 1.453(9)
C4_6 H4A_6 0.9900
C4_6 H4B_6 0.9900
C5_6 C6_6 1.498(14)
C5_6 C6_6 1.69(2)
C5_6 H5A_6 0.9900
C5_6 H5B_6 0.9900
C6_6 H6A_6 0.9800
C6_6 H6B_6 0.9800
C6_6 H6C_6 0.9800
C6_6 H6A_6 0.9800
C6_6 H6B_6 0.9800
C6_6 H6C_6 0.9800
C1_6 H1A_6 0.9800
C1_6 H1B_6 0.9800
C1_6 H1C_6 0.9800

loop_
_geom_hbond_atom_site_label_D
_geom_hbond_atom_site_label_H
_geom_hbond_atom_site_label_A
_geom_hbond_distance_DH
_geom_hbond_distance_HA
_geom_hbond_distance_DA
_geom_hbond_angle_DHA
_geom_hbond_site_symmetry_A
N1_1 H1A_1 O3_3 0.84(5) 2.01(5) 2.800(5) 157(5) .
N24_1 H24A_1 O6_6 1.02(6) 1.78(6) 2.800(5) 179(5) .
N1_2 H1A_2 O4_4 1.05(5) 1.83(5) 2.869(4) 175(4) 1_454
N24_2 H24A_2 O5_5 0.76(4) 2.04(4) 2.794(5) 171(4) .

loop_
_geom_torsion_atom_site_label_1
_geom_torsion_atom_site_label_2
_geom_torsion_atom_site_label_3
_geom_torsion_atom_site_label_4
_geom_torsion
O1_1 C1_1 N1_1 C2_1 -173.6(4)
C13_1 C1_1 N1_1 C2_1 4.4(6)
C1_1 N1_1 C2_1 C24_1 -21.9(6)
C1_1 N1_1 C2_1 C12_1 -144.7(4)
C1_1 N1_1 C2_1 C3_1 98.7(5)
N1_1 C2_1 C3_1 C4_1 140.6(3)
C24_1 C2_1 C3_1 C4_1 -96.0(4)
C12_1 C2_1 C3_1 C4_1 19.8(4)
C2_1 C3_1 C4_1 C11_1 -14.0(4)
C2_1 C3_1 C4_1 C5_1 167.2(4)
C11_1 C4_1 C5_1 C7_1 -1.2(6)
C3_1 C4_1 C5_1 C7_1 177.4(4)
C11_1 C4_1 C5_1 C6_1 176.4(4)
C3_1 C4_1 C5_1 C6_1 -5.0(7)
C7_1 C5_1 C6_1 N6_1 149(13)
C4_1 C5_1 C6_1 N6_1 -28(13)
C4_1 C5_1 C7_1 C8_1 1.0(6)
C6_1 C5_1 C7_1 C8_1 -176.5(4)
C5_1 C7_1 C8_1 C9_1 0.5(7)
C7_1 C8_1 C9_1 O9_1 177.7(4)
C7_1 C8_1 C9_1 C11_1 -1.7(6)
C11_1 C9_1 O9_1 C10_1 177.0(4)
C8_1 C9_1 O9_1 C10_1 -2.5(6)
C5_1 C4_1 C11_1 C9_1 0.0(6)
C3_1 C4_1 C11_1 C9_1 -178.9(4)
C5_1 C4_1 C11_1 C12_1 -179.1(4)
C3_1 C4_1 C11_1 C12_1 2.0(5)
O9_1 C9_1 C11_1 C4_1 -178.0(4)
C8_1 C9_1 C11_1 C4_1 1.5(6)
O9_1 C9_1 C11_1 C12_1 1.0(6)
C8_1 C9_1 C11_1 C12_1 -179.5(4)
C4_1 C11_1 C12_1 C2_1 11.1(5)
C9_1 C11_1 C12_1 C2_1 -168.0(4)
N1_1 C2_1 C12_1 C11_1 -140.3(4)
C24_1 C2_1 C12_1 C11_1 95.3(4)
C3_1 C2_1 C12_1 C11_1 -18.8(4)
O1_1 C1_1 C13_1 N24_1 -164.1(4)
N1_1 C1_1 C13_1 N24_1 17.9(5)
O1_1 C1_1 C13_1 C14_1 -41.2(5)
N1_1 C1_1 C13_1 C14_1 140.8(4)
O1_1 C1_1 C13_1 C23_1 72.0(5)
N1_1 C1_1 C13_1 C23_1 -106.1(4)
N24_1 C13_1 C14_1 C15_1 -143.1(3)
C1_1 C13_1 C14_1 C15_1 93.5(4)
C23_1 C13_1 C14_1 C15_1 -21.2(4)
C13_1 C14_1 C15_1 C22_1 12.8(5)
C13_1 C14_1 C15_1 C16_1 -167.2(4)
C22_1 C15_1 C16_1 C18_1 0.9(6)
C14_1 C15_1 C16_1 C18_1 -179.1(4)
C22_1 C15_1 C16_1 O16_1 -178.9(4)
C14_1 C15_1 C16_1 O16_1 1.1(6)
C18_1 C16_1 O16_1 C17_1 -3.1(6)
C15_1 C16_1 O16_1 C17_1 176.7(4)
O16_1 C16_1 C18_1 C19_1 178.9(4)
C15_1 C16_1 C18_1 C19_1 -0.8(7)
C16_1 C18_1 C19_1 C20_1 -0.4(7)
C18_1 C19_1 C20_1 C22_1 1.4(7)
C18_1 C19_1 C20_1 C21_1 -178.6(4)
C19_1 C20_1 C21_1 N21_1 117(9)
C22_1 C20_1 C21_1 N21_1 -63(9)
C16_1 C15_1 C22_1 C20_1 0.2(6)
C14_1 C15_1 C22_1 C20_1 -179.8(4)
C16_1 C15_1 C22_1 C23_1 -178.4(4)
C14_1 C15_1 C22_1 C23_1 1.6(5)
C19_1 C20_1 C22_1 C15_1 -1.3(6)
C21_1 C20_1 C22_1 C15_1 178.7(4)
C19_1 C20_1 C22_1 C23_1 177.0(4)
C21_1 C20_1 C22_1 C23_1 -3.0(7)
C15_1 C22_1 C23_1 C13_1 -15.2(5)
C20_1 C22_1 C23_1 C13_1 166.4(4)
N24_1 C13_1 C23_1 C22_1 142.8(3)
C1_1 C13_1 C23_1 C22_1 -93.9(4)
C14_1 C13_1 C23_1 C22_1 22.2(4)
N1_1 C2_1 C24_1 O24_1 -164.7(4)
C12_1 C2_1 C24_1 O24_1 -40.7(6)
C3_1 C2_1 C24_1 O24_1 71.6(5)
N1_1 C2_1 C24_1 N24_1 15.6(5)
C12_1 C2_1 C24_1 N24_1 139.7(4)
C3_1 C2_1 C24_1 N24_1 -108.1(4)
O24_1 C24_1 N24_1 C13_1 -172.6(4)
C2_1 C24_1 N24_1 C13_1 7.0(6)
C1_1 C13_1 N24_1 C24_1 -24.3(6)
C14_1 C13_1 N24_1 C24_1 -146.2(4)
C23_1 C13_1 N24_1 C24_1 96.6(5)
C2_2 N1_2 C1_2 O1_2 179.3(4)
C2_2 N1_2 C1_2 C13_2 1.7(7)
C1_2 N1_2 C2_2 C24_2 7.9(6)
C1_2 N1_2 C2_2 C3_2 127.9(5)
C1_2 N1_2 C2_2 C12_2 -115.3(5)
N1_2 C2_2 C3_2 C4_2 136.6(3)
C24_2 C2_2 C3_2 C4_2 -101.8(4)
C12_2 C2_2 C3_2 C4_2 15.8(4)
C2_2 C3_2 C4_2 C11_2 -11.3(5)
C2_2 C3_2 C4_2 C5_2 170.6(4)
C11_2 C4_2 C5_2 C7_2 -1.0(6)
C3_2 C4_2 C5_2 C7_2 176.9(4)
C11_2 C4_2 C5_2 C6_2 179.4(4)
C3_2 C4_2 C5_2 C6_2 -2.6(6)
C7_2 C5_2 C6_2 N6_2 139(5)
C4_2 C5_2 C6_2 N6_2 -42(6)
C4_2 C5_2 C7_2 C8_2 0.4(6)
C6_2 C5_2 C7_2 C8_2 180.0(4)
C5_2 C7_2 C8_2 C9_2 -0.7(7)
C7_2 C8_2 C9_2 O9_2 -178.7(4)
C7_2 C8_2 C9_2 C11_2 1.4(7)
C8_2 C9_2 O9_2 C10_2 4.1(7)
C11_2 C9_2 O9_2 C10_2 -176.1(4)
C5_2 C4_2 C11_2 C9_2 1.8(6)
C3_2 C4_2 C11_2 C9_2 -176.5(4)
C5_2 C4_2 C11_2 C12_2 179.9(4)
C3_2 C4_2 C11_2 C12_2 1.7(5)
O9_2 C9_2 C11_2 C4_2 178.2(4)
C8_2 C9_2 C11_2 C4_2 -2.0(6)
O9_2 C9_2 C11_2 C12_2 0.4(7)
C8_2 C9_2 C11_2 C12_2 -179.8(4)
C4_2 C11_2 C12_2 C2_2 8.6(5)
C9_2 C11_2 C12_2 C2_2 -173.4(4)
N1_2 C2_2 C12_2 C11_2 -134.3(3)
C24_2 C2_2 C12_2 C11_2 101.9(4)
C3_2 C2_2 C12_2 C11_2 -14.8(4)
O1_2 C1_2 C13_2 N24_2 168.6(4)
N1_2 C1_2 C13_2 N24_2 -13.8(6)
O1_2 C1_2 C13_2 C14_2 -66.0(5)
N1_2 C1_2 C13_2 C14_2 111.6(4)
O1_2 C1_2 C13_2 C23_2 46.2(5)
N1_2 C1_2 C13_2 C23_2 -136.2(4)
N24_2 C13_2 C14_2 C15_2 -141.4(3)
C1_2 C13_2 C14_2 C15_2 93.5(4)
C23_2 C13_2 C14_2 C15_2 -21.9(4)
C13_2 C14_2 C15_2 C16_2 -166.6(4)
C13_2 C14_2 C15_2 C22_2 13.4(4)
C22_2 C15_2 C16_2 O16_2 179.5(4)
C14_2 C15_2 C16_2 O16_2 -0.4(6)
C22_2 C15_2 C16_2 C18_2 -0.8(6)
C14_2 C15_2 C16_2 C18_2 179.2(4)
C15_2 C16_2 O16_2 C17_2 178.1(4)
C18_2 C16_2 O16_2 C17_2 -1.5(7)
O16_2 C16_2 C18_2 C19_2 -179.5(4)
C15_2 C16_2 C18_2 C19_2 0.9(6)
C16_2 C18_2 C19_2 C20_2 -0.1(7)
C18_2 C19_2 C20_2 C22_2 -0.7(7)
C18_2 C19_2 C20_2 C21_2 179.8(4)
C19_2 C20_2 C21_2 N21_2 -22(31)
C22_2 C20_2 C21_2 N21_2 159(31)
C16_2 C15_2 C22_2 C20_2 0.0(6)
C14_2 C15_2 C22_2 C20_2 180.0(4)
C16_2 C15_2 C22_2 C23_2 -178.3(4)
C14_2 C15_2 C22_2 C23_2 1.6(5)
C19_2 C20_2 C22_2 C15_2 0.8(6)
C21_2 C20_2 C22_2 C15_2 -179.8(4)
C19_2 C20_2 C22_2 C23_2 178.8(4)
C21_2 C20_2 C22_2 C23_2 -1.8(7)
C15_2 C22_2 C23_2 C13_2 -15.6(4)
C20_2 C22_2 C23_2 C13_2 166.3(4)
N24_2 C13_2 C23_2 C22_2 143.7(3)
C1_2 C13_2 C23_2 C22_2 -92.9(4)
C14_2 C13_2 C23_2 C22_2 22.6(4)
N1_2 C2_2 C24_2 O24_2 174.5(4)
C3_2 C2_2 C24_2 O24_2 53.7(5)
C12_2 C2_2 C24_2 O24_2 -61.1(5)
N1_2 C2_2 C24_2 N24_2 -4.5(6)
C3_2 C2_2 C24_2 N24_2 -125.3(4)
C12_2 C2_2 C24_2 N24_2 119.9(4)
O24_2 C24_2 N24_2 C13_2 172.0(4)
C2_2 C24_2 N24_2 C13_2 -9.0(7)
C1_2 C13_2 N24_2 C24_2 18.2(6)
C14_2 C13_2 N24_2 C24_2 -104.9(5)
C23_2 C13_2 N24_2 C24_2 139.6(4)
C1_3 C2_3 C3_3 S3_3 178.3(4)
O3_3 S3_3 C3_3 C2_3 -65.5(4)
C4_3 S3_3 C3_3 C2_3 -175.1(4)
O3_3 S3_3 C4_3 C5_3 65.3(5)
C3_3 S3_3 C4_3 C5_3 174.0(4)
S3_3 C4_3 C5_3 C6_3 177.0(4)
C1_4 C2_4 C3_4 S4_4 -85.7(5)
O4_4 S4_4 C3_4 C2_4 -82.2(5)
C4_4 S4_4 C3_4 C2_4 171.1(6)
O4_4 S4_4 C4_4 C5_4 61.3(6)
C3_4 S4_4 C4_4 C5_4 169.8(6)
S4_4 C4_4 C5_4 C6_4 172.5(6)
C1_5 C2_5 C3_5 S5_5 164.6(16)
C1_5 C2_5 C3_5 S5_5 -156.0(19)
O5_5 S5_5 C3_5 C2_5 -62.5(6)
C4_5 S5_5 C3_5 C2_5 -171.9(5)
O5_5 S5_5 C4_5 C5_5 68.3(4)
C3_5 S5_5 C4_5 C5_5 177.1(4)
S5_5 C4_5 C5_5 C6_5 172.0(4)
C1_6 C2_6 C3_6 S6_6 -170.8(12)
C1_6 C2_6 C3_6 S6_6 169.8(17)
O6_6 S6_6 C3_6 C2_6 -65.1(5)
C4_6 S6_6 C3_6 C2_6 -175.5(5)
O6_6 S6_6 C4_6 C5_6 73.3(6)
C3_6 S6_6 C4_6 C5_6 -177.4(6)
S6_6 C4_6 C5_6 C6_6 -162.4(18)
S6_6 C4_6 C5_6 C6_6 156.5(10)
